data_1560645
loop_
_publ_author_name
'Li, Xiao-Ling'
'Liu, Guang-Zhen'
'Xin, Ling-Yun'
'Wang, Li-Ya'

_publ_section_title
;
 Binuclear and tetranuclear Mn(II) clusters in coordination polymers
 derived from semirigid tetracarboxylate and N&#x2011;donor ligands:
 syntheses, new topology structures and magnetism
;
_journal_name_full 'Journal of Solid State Chemistry'
_journal_page_first 252
_journal_page_last 257
_journal_paper_doi 10.1016/j.jssc.2016.11.030
_journal_volume 246
_journal_year 2017
_chemical_formula_sum 'C66 H64 Mn4 N6 O28'
_chemical_formula_weight 1608.99
_space_group_IT_number 14
_space_group_name_Hall '-P 2ybc'
_space_group_name_H-M_alt 'P 1 21/c 1'
_symmetry_cell_setting monoclinic
_symmetry_space_group_name_H-M 'P 1 21/c 1'
_atom_sites_solution_hydrogens geom
_atom_sites_solution_primary direct
_atom_sites_solution_secondary difmap
_cell_angle_alpha 90.00
_cell_angle_beta 109.1200(10)
_cell_angle_gamma 90.00
_cell_formula_units_Z 4
_cell_length_a 10.1158(4)
_cell_length_b 23.1654(10)
_cell_length_c 30.3969(11)
_cell_measurement_reflns_used 7829
_cell_measurement_temperature 293(2)
_cell_measurement_theta_max 25.32
_cell_measurement_theta_min 2.26
_cell_volume 6730.2(5)
_computing_cell_refinement 'Bruker SMART'
_computing_data_collection 'Bruker SMART'
_computing_data_reduction 'Bruker SAINT'
_computing_molecular_graphics 'Bruker SHELXTL'
_computing_publication_material 'Bruker SHELXTL'
_computing_structure_refinement 'SHELXL-97 (Sheldrick, 1997)'
_computing_structure_solution 'SHELXS-97 (Sheldrick, 1990)'
_diffrn_ambient_temperature 293(2)
_diffrn_measured_fraction_theta_full 0.992
_diffrn_measured_fraction_theta_max 0.992
_diffrn_measurement_device_type 'CCD area detector'
_diffrn_measurement_method 'phi and omega scans'
_diffrn_radiation_monochromator graphite
_diffrn_radiation_source 'fine-focus sealed tube'
_diffrn_radiation_type MoK\a
_diffrn_radiation_wavelength 0.71073
_diffrn_reflns_av_R_equivalents 0.0471
_diffrn_reflns_av_sigmaI/netI 0.0427
_diffrn_reflns_limit_h_max 12
_diffrn_reflns_limit_h_min -12
_diffrn_reflns_limit_k_max 24
_diffrn_reflns_limit_k_min -27
_diffrn_reflns_limit_l_max 36
_diffrn_reflns_limit_l_min -36
_diffrn_reflns_number 43682
_diffrn_reflns_theta_full 25.49
_diffrn_reflns_theta_max 25.49
_diffrn_reflns_theta_min 1.13
_diffrn_standards_number 0
_exptl_absorpt_coefficient_mu 0.827
_exptl_absorpt_correction_T_max 0.8327
_exptl_absorpt_correction_T_min 0.7721
_exptl_absorpt_correction_type multi-scan
_exptl_absorpt_process_details sadabs
_exptl_crystal_colour colorless
_exptl_crystal_density_diffrn 1.588
_exptl_crystal_density_method 'not measured'
_exptl_crystal_description Block
_exptl_crystal_F_000 3304
_exptl_crystal_size_max 0.33
_exptl_crystal_size_mid 0.28
_exptl_crystal_size_min 0.23
_refine_diff_density_max 1.172
_refine_diff_density_min -0.590
_refine_diff_density_rms 0.066
_refine_ls_extinction_method none
_refine_ls_goodness_of_fit_ref 1.022
_refine_ls_hydrogen_treatment constr
_refine_ls_matrix_type full
_refine_ls_number_parameters 940
_refine_ls_number_reflns 12414
_refine_ls_number_restraints 0
_refine_ls_restrained_S_all 1.022
_refine_ls_R_factor_all 0.0655
_refine_ls_R_factor_gt 0.0458
_refine_ls_shift/su_max 0.002
_refine_ls_shift/su_mean 0.000
_refine_ls_structure_factor_coef Fsqd
_refine_ls_weighting_details 'calc w=1/[\s^2^(Fo^2^)+(0.0485P)^2^+6.6748P] where P=(Fo^2^+2Fc^2^)/3'
_refine_ls_weighting_scheme calc
_refine_ls_wR_factor_gt 0.1047
_refine_ls_wR_factor_ref 0.1146
_reflns_number_gt 9464
_reflns_number_total 12414
_reflns_threshold_expression >2sigma(I)
_cod_data_source_file JSSC-2017-246-252.cif
_cod_data_source_block a
_cod_depositor_comments
;
The following automatic conversions were performed:

data item '_symmetry_cell_setting' value 'Monoclinic' was changed to
'monoclinic' in accordance with the built-in table derived from the
CIF Core dictionary named 'cif_core.dic' version 2.4.5 last updated
on 2014-11-21.

Automatic conversion script
Id: cif_fix_values 8369 2020-08-20 11:38:08Z andrius 
;
_cod_original_sg_symbol_H-M P2(1)/c
_cod_database_code 1560645

loop_
_symmetry_equiv_pos_as_xyz
'x, y, z'
'-x, y+1/2, -z+1/2'
'-x, -y, -z'
'x, -y-1/2, z-1/2'

loop_
_atom_site_label
_atom_site_type_symbol
_atom_site_fract_x
_atom_site_fract_y
_atom_site_fract_z
_atom_site_U_iso_or_equiv
_atom_site_adp_type
_atom_site_occupancy
_atom_site_symmetry_multiplicity
_atom_site_calc_flag
_atom_site_refinement_flags
_atom_site_disorder_assembly
_atom_site_disorder_group
Mn1 Mn 0.30392(4) 0.682230(18) 0.711407(15) 0.01874(11) Uani 1 1 d . . .
Mn2 Mn 0.68827(4) 0.682006(18) 0.799185(15) 0.01866(11) Uani 1 1 d . . .
Mn3 Mn -0.16580(6) 0.46406(2) 0.546060(18) 0.03791(15) Uani 1 1 d . . .
Mn4 Mn 0.11537(5) 0.50742(2) 0.946397(16) 0.02894(13) Uani 1 1 d . . .
N1 N 0.1004(3) 0.49622(12) 0.87096(9) 0.0318(6) Uani 1 1 d . . .
N2 N -0.0922(3) 0.47380(13) 0.62483(9) 0.0373(7) Uani 1 1 d . . .
N3 N 0.3169(3) 0.58531(11) 0.71167(9) 0.0297(6) Uani 1 1 d . . .
N4 N 0.3259(3) 0.27919(11) 0.70166(9) 0.0277(6) Uani 1 1 d . . .
N5 N 0.3023(3) 0.77911(11) 0.71488(9) 0.0310(6) Uani 1 1 d . . .
N6 N 0.3119(3) 1.08547(11) 0.70911(9) 0.0295(6) Uani 1 1 d . . .
O1 O 0.0817(2) 0.68103(11) 0.71651(7) 0.0380(6) Uani 1 1 d . . .
O2 O 0.1078(2) 0.68206(10) 0.64811(7) 0.0305(5) Uani 1 1 d . . .
O3 O -0.4075(2) 0.68429(10) 0.72565(7) 0.0305(5) Uani 1 1 d . . .
O4 O -0.5862(2) 0.68377(10) 0.66109(7) 0.0319(5) Uani 1 1 d . . .
O5 O -0.3699(3) 0.55529(14) 0.49812(15) 0.0847(11) Uani 1 1 d . . .
O6 O -0.1468(3) 0.55469(11) 0.53844(8) 0.0455(6) Uani 1 1 d . . .
O7 O 0.0503(3) 0.61413(14) 0.44868(10) 0.0594(8) Uani 1 1 d . . .
O8 O -0.1170(4) 0.55204(13) 0.44380(11) 0.0754(10) Uani 1 1 d . . .
O9 O 0.3993(2) 0.68189(10) 0.78531(7) 0.0299(5) Uani 1 1 d . . .
O10 O 0.5779(2) 0.67913(9) 0.85011(7) 0.0285(5) Uani 1 1 d . . .
O11 O -0.0936(2) 0.69757(10) 0.79585(7) 0.0333(5) Uani 1 1 d . . .
O12 O -0.1105(2) 0.67520(10) 0.86377(7) 0.0340(5) Uani 1 1 d . . .
O13 O 0.2832(2) 0.56886(10) 0.95349(8) 0.0353(6) Uani 1 1 d . . .
O14 O 0.4551(2) 0.57458(12) 1.02142(9) 0.0501(7) Uani 1 1 d . . .
O15 O 0.0420(2) 0.55710(10) 1.06475(8) 0.0389(6) Uani 1 1 d . . .
O16 O 0.1569(2) 0.52263(10) 1.01974(7) 0.0316(5) Uani 1 1 d . . .
O17 O -0.3854(2) 0.67558(11) 0.53253(7) 0.0381(6) Uani 1 1 d . . .
O18 O 0.3791(2) 0.70380(10) 0.97823(7) 0.0310(5) Uani 1 1 d . . .
O19 O -0.3529(3) 0.42125(15) 0.54817(11) 0.0732(10) Uani 1 1 d . . .
H19D H -0.4055 0.4491 0.5393 0.110 Uiso 1 1 d R . .
C65 C 0.3254(11) 0.3328(3) 0.8834(4) 0.189(5) Uani 1 1 d . . .
H65A H 0.3007 0.3567 0.9053 0.284 Uiso 1 1 calc R . .
H65B H 0.3472 0.2946 0.8960 0.284 Uiso 1 1 calc R . .
H65C H 0.2481 0.3309 0.8548 0.284 Uiso 1 1 calc R . .
C1 C 0.0308(3) 0.68147(13) 0.67298(10) 0.0236(7) Uani 1 1 d . . .
C2 C -0.1262(3) 0.68108(13) 0.65021(10) 0.0233(6) Uani 1 1 d . . .
C3 C -0.2145(3) 0.68096(13) 0.67656(10) 0.0227(6) Uani 1 1 d . . .
H3 H -0.1777 0.6815 0.7089 0.027 Uiso 1 1 calc R . .
C4 C -0.3594(3) 0.68001(13) 0.65444(10) 0.0213(6) Uani 1 1 d . . .
C5 C -0.4134(3) 0.67763(14) 0.60624(10) 0.0260(7) Uani 1 1 d . . .
H5 H -0.5096 0.6761 0.5914 0.031 Uiso 1 1 calc R . .
C6 C -0.3238(3) 0.67761(14) 0.58020(10) 0.0277(7) Uani 1 1 d . . .
C7 C -0.1802(3) 0.68017(14) 0.60189(10) 0.0273(7) Uani 1 1 d . . .
H7 H -0.1205 0.6813 0.5843 0.033 Uiso 1 1 calc R . .
C8 C -0.4573(3) 0.68276(12) 0.68223(10) 0.0219(6) Uani 1 1 d . . .
C9 C -0.2987(3) 0.68442(15) 0.50550(10) 0.0307(8) Uani 1 1 d . . .
C10 C -0.2822(4) 0.74012(16) 0.49236(12) 0.0405(9) Uani 1 1 d . . .
H10 H -0.3272 0.7706 0.5015 0.049 Uiso 1 1 calc R . .
C11 C -0.1975(4) 0.75006(16) 0.46535(13) 0.0440(9) Uani 1 1 d . . .
H11 H -0.1865 0.7873 0.4556 0.053 Uiso 1 1 calc R . .
C12 C -0.1296(4) 0.70434(16) 0.45304(11) 0.0375(8) Uani 1 1 d . . .
H12 H -0.0714 0.7112 0.4354 0.045 Uiso 1 1 calc R . .
C13 C -0.1462(3) 0.64865(15) 0.46629(10) 0.0298(7) Uani 1 1 d . . .
C14 C -0.2337(3) 0.63759(14) 0.49278(10) 0.0288(7) Uani 1 1 d . . .
C15 C -0.2539(4) 0.57814(16) 0.51045(13) 0.0403(9) Uani 1 1 d . . .
C16 C -0.0664(4) 0.60111(18) 0.45216(11) 0.0413(9) Uani 1 1 d . . .
C17 C 0.4482(3) 0.68327(12) 0.82867(10) 0.0189(6) Uani 1 1 d . . .
C18 C 0.3505(3) 0.69055(12) 0.85630(10) 0.0194(6) Uani 1 1 d . . .
C19 C 0.2061(3) 0.69023(12) 0.83411(10) 0.0216(6) Uani 1 1 d . . .
H19 H 0.1692 0.6875 0.8019 0.026 Uiso 1 1 calc R . .
C20 C 0.1182(3) 0.69406(13) 0.86078(10) 0.0220(6) Uani 1 1 d . . .
C21 C 0.1723(3) 0.69863(13) 0.90891(10) 0.0245(7) Uani 1 1 d . . .
H21 H 0.1127 0.7010 0.9265 0.029 Uiso 1 1 calc R . .
C22 C 0.3172(3) 0.69961(13) 0.93056(10) 0.0232(7) Uani 1 1 d . . .
C23 C 0.4049(3) 0.69564(13) 0.90441(10) 0.0238(7) Uani 1 1 d . . .
H23 H 0.5013 0.6964 0.9190 0.029 Uiso 1 1 calc R . .
C24 C -0.0383(3) 0.68896(13) 0.83863(11) 0.0232(7) Uani 1 1 d . . .
C25 C 0.2910(3) 0.69231(14) 1.00459(10) 0.0267(7) Uani 1 1 d . . .
C26 C 0.2370(4) 0.73781(15) 1.02206(11) 0.0355(8) Uani 1 1 d . . .
H26 H 0.2602 0.7756 1.0173 0.043 Uiso 1 1 calc R . .
C27 C 0.1471(4) 0.72630(16) 1.04696(12) 0.0401(9) Uani 1 1 d . . .
H27 H 0.1110 0.7565 1.0597 0.048 Uiso 1 1 calc R . .
C28 C 0.1111(3) 0.67000(15) 1.05280(11) 0.0338(8) Uani 1 1 d . . .
H28 H 0.0483 0.6627 1.0687 0.041 Uiso 1 1 calc R . .
C29 C 0.1674(3) 0.62397(14) 1.03531(10) 0.0247(7) Uani 1 1 d . . .
C30 C 0.2620(3) 0.63503(14) 1.01121(10) 0.0238(7) Uani 1 1 d . . .
C31 C 0.1195(3) 0.56364(14) 1.04013(10) 0.0264(7) Uani 1 1 d . . .
C32 C 0.3387(3) 0.58881(15) 0.99402(12) 0.0313(8) Uani 1 1 d . . .
C33 C 0.1015(4) 0.54199(15) 0.84465(12) 0.0382(8) Uani 1 1 d . . .
H33 H 0.1269 0.5775 0.8593 0.046 Uiso 1 1 calc R . .
C34 C 0.0671(4) 0.53965(15) 0.79704(11) 0.0371(8) Uani 1 1 d . . .
H34 H 0.0675 0.5731 0.7802 0.045 Uiso 1 1 calc R . .
C35 C 0.0319(3) 0.48705(14) 0.77427(11) 0.0277(7) Uani 1 1 d . . .
C36 C 0.0356(3) 0.43928(15) 0.80179(11) 0.0322(8) Uani 1 1 d . . .
H36 H 0.0167 0.4028 0.7884 0.039 Uiso 1 1 calc R . .
C37 C 0.0674(4) 0.44588(15) 0.84934(11) 0.0350(8) Uani 1 1 d . . .
H37 H 0.0655 0.4134 0.8671 0.042 Uiso 1 1 calc R . .
C38 C -0.0109(3) 0.48242(14) 0.72251(11) 0.0288(7) Uani 1 1 d . . .
C39 C -0.0488(4) 0.53051(16) 0.69403(12) 0.0419(9) Uani 1 1 d . . .
H39 H -0.0476 0.5669 0.7071 0.050 Uiso 1 1 calc R . .
C40 C -0.0884(4) 0.52449(16) 0.64628(12) 0.0464(10) Uani 1 1 d . . .
H40 H -0.1138 0.5575 0.6280 0.056 Uiso 1 1 calc R . .
C41 C -0.0546(4) 0.42781(15) 0.65248(11) 0.0363(8) Uani 1 1 d . . .
H41 H -0.0540 0.3921 0.6386 0.044 Uiso 1 1 calc R . .
C42 C -0.0163(4) 0.42976(15) 0.70039(11) 0.0343(8) Uani 1 1 d . . .
H42 H 0.0056 0.3959 0.7177 0.041 Uiso 1 1 calc R . .
C43 C 0.2945(4) 0.55737(15) 0.67137(12) 0.0401(9) Uani 1 1 d . . .
H43 H 0.2786 0.5792 0.6444 0.048 Uiso 1 1 calc R . .
C44 C 0.2938(4) 0.49832(15) 0.66759(12) 0.0402(9) Uani 1 1 d . . .
H44 H 0.2763 0.4810 0.6386 0.048 Uiso 1 1 calc R . .
C45 C 0.3191(3) 0.46490(13) 0.70699(11) 0.0291(7) Uani 1 1 d . . .
C46 C 0.3425(3) 0.49331(13) 0.74907(11) 0.0297(7) Uani 1 1 d . . .
H46 H 0.3597 0.4725 0.7765 0.036 Uiso 1 1 calc R . .
C47 C 0.3400(3) 0.55275(13) 0.74968(11) 0.0295(7) Uani 1 1 d . . .
H47 H 0.3551 0.5712 0.7781 0.035 Uiso 1 1 calc R . .
C48 C 0.3204(3) 0.40061(13) 0.70467(11) 0.0283(7) Uani 1 1 d . . .
C49 C 0.3242(4) 0.37085(14) 0.66535(12) 0.0363(8) Uani 1 1 d . . .
H49 H 0.3245 0.3911 0.6390 0.044 Uiso 1 1 calc R . .
C50 C 0.3277(4) 0.31142(14) 0.66542(12) 0.0360(8) Uani 1 1 d . . .
H50 H 0.3314 0.2927 0.6388 0.043 Uiso 1 1 calc R . .
C51 C 0.3207(4) 0.30789(14) 0.73936(12) 0.0366(8) Uani 1 1 d . . .
H51 H 0.3184 0.2865 0.7650 0.044 Uiso 1 1 calc R . .
C52 C 0.3185(4) 0.36704(14) 0.74230(12) 0.0370(8) Uani 1 1 d . . .
H52 H 0.3158 0.3846 0.7695 0.044 Uiso 1 1 calc R . .
C53 C 0.3166(4) 0.81022(14) 0.75273(12) 0.0360(8) Uani 1 1 d . . .
H53 H 0.3267 0.7908 0.7804 0.043 Uiso 1 1 calc R . .
C54 C 0.3174(4) 0.86978(14) 0.75343(12) 0.0364(8) Uani 1 1 d . . .
H54 H 0.3282 0.8893 0.7811 0.044 Uiso 1 1 calc R . .
C55 C 0.3022(3) 0.90062(14) 0.71311(11) 0.0282(7) Uani 1 1 d . . .
C56 C 0.2837(5) 0.86766(16) 0.67383(13) 0.0566(12) Uani 1 1 d . . .
H56 H 0.2699 0.8858 0.6454 0.068 Uiso 1 1 calc R . .
C57 C 0.2851(5) 0.80877(16) 0.67592(13) 0.0564(12) Uani 1 1 d . . .
H57 H 0.2735 0.7883 0.6486 0.068 Uiso 1 1 calc R . .
C58 C 0.3045(3) 0.96476(14) 0.71196(11) 0.0298(7) Uani 1 1 d . . .
C59 C 0.3174(4) 0.99793(14) 0.75102(12) 0.0332(8) Uani 1 1 d . . .
H59 H 0.3245 0.9802 0.7791 0.040 Uiso 1 1 calc R . .
C60 C 0.3197(4) 1.05699(14) 0.74824(12) 0.0342(8) Uani 1 1 d . . .
H60 H 0.3271 1.0783 0.7749 0.041 Uiso 1 1 calc R . .
C61 C 0.2998(4) 1.05334(15) 0.67182(12) 0.0434(9) Uani 1 1 d . . .
H61 H 0.2937 1.0721 0.6442 0.052 Uiso 1 1 calc R . .
C62 C 0.2957(4) 0.99406(15) 0.67172(12) 0.0451(10) Uani 1 1 d . . .
H62 H 0.2869 0.9738 0.6445 0.054 Uiso 1 1 calc R . .
C63 C -0.3532(5) 0.3624(2) 0.56647(18) 0.0761(15) Uani 1 1 d . . .
H63A H -0.4094 0.3375 0.5418 0.091 Uiso 1 1 calc R . .
H63B H -0.2584 0.3474 0.5771 0.091 Uiso 1 1 calc R . .
C64 C -0.4094(7) 0.3621(3) 0.6051(2) 0.119(3) Uani 1 1 d . . .
H64A H -0.4100 0.4007 0.6164 0.179 Uiso 1 1 calc R . .
H64B H -0.3520 0.3380 0.6297 0.179 Uiso 1 1 calc R . .
H64C H -0.5032 0.3472 0.5944 0.179 Uiso 1 1 calc R . .
O20 O 0.4219(8) 0.4153(3) 0.8554(2) 0.169(3) Uani 1 1 d . . .
H20 H 0.4661 0.4381 0.8755 0.253 Uiso 1 1 calc R . .
C66 C 0.4403(10) 0.3558(5) 0.8748(3) 0.164(4) Uani 1 1 d . . .
H66A H 0.4652 0.3305 0.8533 0.196 Uiso 1 1 calc R . .
H66B H 0.5183 0.3559 0.9038 0.196 Uiso 1 1 calc R . .
O21W O -0.2283(3) 0.45577(13) 0.47089(9) 0.0631(8) Uani 1 1 d . . .
H1W H -0.2045 0.4860 0.4596 0.095 Uiso 1 1 d R . .
H2W H -0.2173 0.4263 0.4558 0.095 Uiso 1 1 d R . .
O22W O -0.0373(2) 0.57957(11) 0.92977(8) 0.0418(6) Uani 1 1 d . . .
H4W H -0.0450 0.6059 0.9096 0.063 Uiso 1 1 d R . .
H3W H -0.1184 0.5740 0.9316 0.063 Uiso 1 1 d R . .
O23W O 0.2638(2) 0.43382(11) 0.96942(8) 0.0445(6) Uani 1 1 d . . .
H5W H 0.2639 0.4246 0.9965 0.067 Uiso 1 1 d R . .
H6W H 0.3510 0.4344 0.9734 0.067 Uiso 1 1 d R . .
O24W O 0.9917(3) 0.70433(13) 0.25005(12) 0.0755(10) Uani 1 1 d . . .
H8W H 0.9572 0.7310 0.2621 0.113 Uiso 1 1 d R . .
H7W H 1.0265 0.7333 0.2407 0.113 Uiso 1 1 d R . .
O25W O 0.3049(3) 0.39786(13) 0.06549(9) 0.0556(7) Uani 1 1 d . . .
H9W H 0.3633 0.4252 0.0687 0.083 Uiso 1 1 d R . .
H10W H 0.3405 0.3682 0.0814 0.083 Uiso 1 1 d R . .
O26W O 0.1006(3) 0.62138(14) 0.56760(10) 0.0745(10) Uani 1 1 d . . .
H11W H 0.1101 0.6374 0.5936 0.112 Uiso 1 1 d R . .
H12W H 0.0395 0.5949 0.5584 0.112 Uiso 1 1 d R . .
O27W O 0.4837(3) 0.52297(16) 0.91641(12) 0.0827(11) Uani 1 1 d . . .
H13W H 0.4284 0.5407 0.9276 0.124 Uiso 1 1 d R . .
H14W H 0.5189 0.4932 0.9323 0.124 Uiso 1 1 d R . .
O28W O 0.4689(10) 0.4756(5) 0.4020(5) 0.424(9) Uani 1 1 d . . .
H15W H 0.5089 0.4956 0.4261 0.636 Uiso 1 1 d R . .
H16W H 0.5495 0.4604 0.4132 0.636 Uiso 1 1 d R . .

loop_
_atom_site_aniso_label
_atom_site_aniso_U_11
_atom_site_aniso_U_22
_atom_site_aniso_U_33
_atom_site_aniso_U_23
_atom_site_aniso_U_13
_atom_site_aniso_U_12
Mn1 0.0148(2) 0.0190(2) 0.0229(2) -0.00088(18) 0.00687(18) 0.00042(17)
Mn2 0.0147(2) 0.0189(2) 0.0234(2) 0.00044(18) 0.00758(18) 0.00007(17)
Mn3 0.0489(3) 0.0393(3) 0.0312(3) 0.0023(2) 0.0208(3) 0.0037(3)
Mn4 0.0279(3) 0.0360(3) 0.0259(2) -0.0035(2) 0.0128(2) -0.0032(2)
N1 0.0345(15) 0.0366(17) 0.0277(14) -0.0027(12) 0.0147(12) -0.0031(13)
N2 0.0470(18) 0.0377(17) 0.0295(15) 0.0023(13) 0.0154(14) 0.0022(14)
N3 0.0293(15) 0.0223(14) 0.0353(15) 0.0014(12) 0.0073(12) 0.0004(11)
N4 0.0286(14) 0.0214(14) 0.0347(15) -0.0021(12) 0.0125(12) -0.0001(11)
N5 0.0355(16) 0.0243(15) 0.0303(15) 0.0017(12) 0.0070(13) -0.0004(12)
N6 0.0287(15) 0.0203(14) 0.0371(15) -0.0019(12) 0.0076(12) -0.0017(11)
O1 0.0191(11) 0.0709(18) 0.0231(12) -0.0029(11) 0.0057(10) 0.0015(11)
O2 0.0166(11) 0.0508(15) 0.0266(11) -0.0031(10) 0.0107(9) -0.0008(10)
O3 0.0324(12) 0.0397(14) 0.0224(11) 0.0006(10) 0.0133(10) 0.0020(10)
O4 0.0161(11) 0.0476(14) 0.0346(12) 0.0004(11) 0.0122(10) 0.0013(10)
O5 0.0453(19) 0.059(2) 0.150(3) 0.007(2) 0.032(2) -0.0079(15)
O6 0.0661(18) 0.0375(15) 0.0325(13) 0.0056(11) 0.0158(13) 0.0078(13)
O7 0.0453(17) 0.084(2) 0.0567(17) -0.0081(16) 0.0266(14) 0.0179(15)
O8 0.141(3) 0.0390(18) 0.079(2) -0.0020(16) 0.081(2) 0.0028(19)
O9 0.0311(12) 0.0391(13) 0.0218(11) -0.0002(10) 0.0119(10) 0.0020(10)
O10 0.0138(10) 0.0419(13) 0.0312(12) 0.0021(10) 0.0092(9) -0.0005(9)
O11 0.0166(11) 0.0564(16) 0.0245(12) 0.0032(11) 0.0033(9) -0.0009(10)
O12 0.0158(11) 0.0547(15) 0.0332(12) 0.0049(11) 0.0106(10) -0.0026(10)
O13 0.0339(13) 0.0424(14) 0.0371(13) -0.0114(11) 0.0216(11) -0.0085(11)
O14 0.0231(13) 0.0624(18) 0.0624(17) -0.0035(14) 0.0105(13) 0.0097(12)
O15 0.0417(14) 0.0465(15) 0.0376(13) -0.0064(11) 0.0255(12) -0.0117(11)
O16 0.0348(13) 0.0353(13) 0.0280(12) -0.0010(10) 0.0146(10) -0.0002(10)
O17 0.0205(11) 0.0751(18) 0.0182(11) -0.0011(11) 0.0058(9) 0.0071(11)
O18 0.0224(11) 0.0506(15) 0.0201(11) -0.0015(10) 0.0070(9) -0.0106(10)
O19 0.0468(18) 0.100(3) 0.073(2) 0.0344(19) 0.0198(16) 0.0014(17)
C65 0.206(11) 0.075(5) 0.321(15) -0.013(7) 0.135(11) 0.005(6)
C1 0.0197(15) 0.0243(16) 0.0260(16) -0.0033(13) 0.0062(13) 0.0013(12)
C2 0.0162(15) 0.0279(17) 0.0264(16) 0.0001(13) 0.0078(13) 0.0007(12)
C3 0.0212(15) 0.0278(17) 0.0181(14) 0.0008(12) 0.0048(12) 0.0018(13)
C4 0.0163(14) 0.0235(16) 0.0258(15) -0.0003(13) 0.0093(12) 0.0006(12)
C5 0.0153(15) 0.0364(19) 0.0250(16) 0.0006(14) 0.0047(13) 0.0046(13)
C6 0.0216(16) 0.042(2) 0.0205(15) 0.0006(14) 0.0084(13) 0.0069(14)
C7 0.0199(16) 0.041(2) 0.0227(15) 0.0005(14) 0.0100(13) 0.0058(14)
C8 0.0227(16) 0.0164(15) 0.0300(17) 0.0002(12) 0.0133(14) 0.0003(12)
C9 0.0229(16) 0.051(2) 0.0163(15) 0.0017(14) 0.0037(13) 0.0079(15)
C10 0.040(2) 0.045(2) 0.0326(18) 0.0003(16) 0.0074(17) 0.0184(17)
C11 0.043(2) 0.039(2) 0.048(2) 0.0100(18) 0.0126(19) 0.0077(17)
C12 0.0356(19) 0.049(2) 0.0309(18) 0.0064(16) 0.0145(16) 0.0063(17)
C13 0.0278(17) 0.040(2) 0.0211(15) -0.0020(14) 0.0069(14) 0.0066(15)
C14 0.0262(17) 0.0392(19) 0.0197(15) 0.0023(14) 0.0059(13) 0.0046(14)
C15 0.041(2) 0.046(2) 0.039(2) -0.0005(17) 0.0202(18) 0.0040(18)
C16 0.055(2) 0.051(3) 0.0237(17) 0.0086(16) 0.0212(17) 0.019(2)
C17 0.0205(15) 0.0137(14) 0.0252(16) 0.0013(12) 0.0112(13) -0.0007(11)
C18 0.0159(14) 0.0207(16) 0.0232(15) 0.0024(12) 0.0087(12) -0.0005(11)
C19 0.0196(15) 0.0250(16) 0.0212(15) 0.0010(12) 0.0078(12) -0.0009(12)
C20 0.0145(14) 0.0272(17) 0.0253(15) 0.0008(13) 0.0080(12) -0.0001(12)
C21 0.0183(15) 0.0316(18) 0.0275(16) -0.0011(13) 0.0128(13) -0.0010(13)
C22 0.0218(15) 0.0297(17) 0.0184(15) -0.0021(12) 0.0068(13) -0.0069(13)
C23 0.0153(14) 0.0290(17) 0.0273(16) -0.0009(13) 0.0073(13) -0.0041(12)
C24 0.0154(15) 0.0227(16) 0.0330(17) -0.0019(13) 0.0099(14) 0.0009(12)
C25 0.0247(16) 0.039(2) 0.0166(14) -0.0040(13) 0.0074(13) -0.0070(14)
C26 0.046(2) 0.0314(19) 0.0316(18) -0.0024(15) 0.0157(17) -0.0045(16)
C27 0.049(2) 0.038(2) 0.040(2) -0.0073(16) 0.0232(18) 0.0049(17)
C28 0.0335(18) 0.043(2) 0.0314(18) -0.0006(15) 0.0198(15) 0.0018(15)
C29 0.0205(15) 0.0342(18) 0.0194(15) -0.0003(13) 0.0066(13) -0.0010(13)
C30 0.0185(15) 0.0346(18) 0.0170(14) -0.0026(13) 0.0040(12) -0.0031(13)
C31 0.0203(15) 0.039(2) 0.0185(15) 0.0025(14) 0.0048(13) -0.0010(14)
C32 0.0234(17) 0.037(2) 0.0386(19) 0.0001(16) 0.0167(16) -0.0041(14)
C33 0.052(2) 0.032(2) 0.0337(19) -0.0048(15) 0.0183(17) -0.0063(17)
C34 0.054(2) 0.0305(19) 0.0308(18) 0.0018(15) 0.0199(17) -0.0020(17)
C35 0.0256(16) 0.0311(18) 0.0305(17) 0.0015(14) 0.0146(14) 0.0009(14)
C36 0.0357(19) 0.0308(19) 0.0304(18) -0.0030(14) 0.0110(15) 0.0002(15)
C37 0.040(2) 0.037(2) 0.0285(18) 0.0065(15) 0.0130(16) 0.0005(16)
C38 0.0256(16) 0.0349(19) 0.0296(17) -0.0002(14) 0.0141(14) -0.0015(14)
C39 0.064(3) 0.033(2) 0.0324(19) -0.0012(16) 0.0210(18) 0.0024(18)
C40 0.072(3) 0.036(2) 0.034(2) 0.0057(17) 0.021(2) 0.0075(19)
C41 0.043(2) 0.033(2) 0.0322(18) -0.0055(15) 0.0111(16) 0.0033(16)
C42 0.0365(19) 0.034(2) 0.0306(18) 0.0046(15) 0.0084(15) 0.0029(15)
C43 0.059(2) 0.0255(19) 0.0316(19) 0.0040(15) 0.0095(17) 0.0009(17)
C44 0.058(2) 0.0273(19) 0.0296(18) -0.0035(15) 0.0069(17) 0.0029(17)
C45 0.0241(16) 0.0199(16) 0.0404(19) 0.0005(14) 0.0067(15) -0.0008(13)
C46 0.0346(18) 0.0237(17) 0.0314(17) 0.0033(14) 0.0117(15) -0.0018(14)
C47 0.0305(18) 0.0242(17) 0.0336(18) -0.0045(14) 0.0102(15) -0.0025(14)
C48 0.0228(16) 0.0240(17) 0.0362(18) 0.0013(14) 0.0073(14) 0.0002(13)
C49 0.049(2) 0.0268(19) 0.0333(18) 0.0032(15) 0.0130(17) 0.0015(16)
C50 0.047(2) 0.0299(19) 0.0307(18) -0.0021(15) 0.0119(16) 0.0060(16)
C51 0.053(2) 0.0233(18) 0.0392(19) 0.0017(15) 0.0235(18) 0.0037(16)
C52 0.054(2) 0.0254(18) 0.0384(19) -0.0030(15) 0.0245(18) 0.0030(16)
C53 0.049(2) 0.0278(19) 0.0359(19) 0.0038(15) 0.0209(17) 0.0046(16)
C54 0.056(2) 0.0250(18) 0.0317(18) -0.0022(14) 0.0189(17) 0.0046(16)
C55 0.0247(16) 0.0244(17) 0.0339(18) -0.0030(14) 0.0073(14) 0.0002(13)
C56 0.108(4) 0.025(2) 0.033(2) 0.0027(16) 0.018(2) 0.000(2)
C57 0.107(4) 0.026(2) 0.030(2) -0.0035(16) 0.014(2) 0.002(2)
C58 0.0249(17) 0.0244(17) 0.0379(18) -0.0010(14) 0.0071(15) 0.0009(13)
C59 0.0395(19) 0.0285(19) 0.0367(18) 0.0007(15) 0.0194(16) -0.0023(15)
C60 0.045(2) 0.0233(18) 0.042(2) -0.0052(15) 0.0237(17) -0.0026(15)
C61 0.064(3) 0.0263(19) 0.0305(19) 0.0040(15) 0.0027(18) -0.0042(17)
C62 0.071(3) 0.028(2) 0.0277(18) -0.0031(15) 0.0044(18) -0.0041(18)
C63 0.060(3) 0.083(4) 0.078(3) 0.001(3) 0.013(3) -0.017(3)
C64 0.114(5) 0.169(7) 0.083(4) 0.012(4) 0.043(4) -0.047(5)
O20 0.201(7) 0.167(6) 0.165(6) -0.067(5) 0.097(5) -0.058(5)
C66 0.144(8) 0.252(14) 0.086(5) 0.012(7) 0.025(5) 0.015(9)
O21W 0.089(2) 0.062(2) 0.0420(16) -0.0032(14) 0.0257(16) 0.0119(17)
O22W 0.0307(13) 0.0500(16) 0.0485(15) 0.0108(12) 0.0181(12) 0.0063(11)
O23W 0.0333(14) 0.0571(17) 0.0460(15) 0.0026(13) 0.0169(12) 0.0096(12)
O24W 0.086(2) 0.0401(17) 0.120(3) 0.0021(18) 0.061(2) -0.0002(16)
O25W 0.0455(16) 0.0663(19) 0.0595(17) 0.0139(15) 0.0235(14) 0.0120(14)
O26W 0.083(2) 0.088(2) 0.0512(18) -0.0187(17) 0.0199(17) 0.0154(19)
O27W 0.063(2) 0.103(3) 0.097(3) -0.023(2) 0.047(2) 0.0024(19)
O28W 0.215(10) 0.401(16) 0.68(2) -0.258(16) 0.182(13) -0.067(10)

loop_
_atom_type_symbol
_atom_type_description
_atom_type_scat_dispersion_real
_atom_type_scat_dispersion_imag
_atom_type_scat_source
C C 0.0033 0.0016 'International Tables Vol C Tables 4.2.6.8 and 6.1.1.4'
H H 0.0000 0.0000 'International Tables Vol C Tables 4.2.6.8 and 6.1.1.4'
Mn Mn 0.3368 0.7283 'International Tables Vol C Tables 4.2.6.8 and 6.1.1.4'
N N 0.0061 0.0033 'International Tables Vol C Tables 4.2.6.8 and 6.1.1.4'
O O 0.0106 0.0060 'International Tables Vol C Tables 4.2.6.8 and 6.1.1.4'

loop_
_geom_angle_atom_site_label_1
_geom_angle_atom_site_label_2
_geom_angle_atom_site_label_3
_geom_angle
_geom_angle_site_symmetry_1
_geom_angle_site_symmetry_3
O9 Mn1 O4 125.70(8) . 1_655
O9 Mn1 N5 87.82(9) . .
O4 Mn1 N5 91.72(10) 1_655 .
O9 Mn1 N3 89.24(9) . .
O4 Mn1 N3 88.62(9) 1_655 .
N5 Mn1 N3 176.62(10) . .
O9 Mn1 O2 149.50(8) . .
O4 Mn1 O2 84.80(8) 1_655 .
N5 Mn1 O2 91.36(9) . .
N3 Mn1 O2 92.02(9) . .
O9 Mn1 O1 92.52(8) . .
O4 Mn1 O1 141.78(8) 1_655 .
N5 Mn1 O1 89.23(10) . .
N3 Mn1 O1 92.58(10) . .
O2 Mn1 O1 56.99(7) . .
O9 Mn1 C1 121.03(9) . .
O4 Mn1 C1 113.27(9) 1_655 .
N5 Mn1 C1 90.27(10) . .
N3 Mn1 C1 92.69(9) . .
O2 Mn1 C1 28.47(8) . .
O1 Mn1 C1 28.52(8) . .
O3 Mn2 O10 125.65(8) 1_655 .
O3 Mn2 N6 85.61(9) 1_655 2_646
O10 Mn2 N6 93.85(9) . 2_646
O3 Mn2 N4 87.58(9) 1_655 2_656
O10 Mn2 N4 89.60(9) . 2_656
N6 Mn2 N4 173.17(10) 2_646 2_656
O3 Mn2 O11 93.66(8) 1_655 1_655
O10 Mn2 O11 139.96(8) . 1_655
N6 Mn2 O11 96.78(9) 2_646 1_655
N4 Mn2 O11 84.27(9) 2_656 1_655
O3 Mn2 O12 149.43(8) 1_655 1_655
O10 Mn2 O12 84.77(8) . 1_655
N6 Mn2 O12 89.75(9) 2_646 1_655
N4 Mn2 O12 96.44(9) 2_656 1_655
O11 Mn2 O12 56.88(7) 1_655 1_655
O3 Mn2 C24 121.72(9) 1_655 1_655
O10 Mn2 C24 112.53(9) . 1_655
N6 Mn2 C24 94.25(9) 2_646 1_655
N4 Mn2 C24 89.86(9) 2_656 1_655
O11 Mn2 C24 28.34(8) 1_655 1_655
O12 Mn2 C24 28.55(8) 1_655 1_655
O6 Mn3 O7 141.20(12) . 3_566
O6 Mn3 O19 124.65(12) . .
O7 Mn3 O19 94.11(13) 3_566 .
O6 Mn3 O21W 88.76(10) . .
O7 Mn3 O21W 88.13(11) 3_566 .
O19 Mn3 O21W 91.98(12) . .
O6 Mn3 N2 90.38(10) . .
O7 Mn3 N2 91.32(11) 3_566 .
O19 Mn3 N2 90.12(11) . .
O21W Mn3 N2 177.86(12) . .
O15 Mn4 O16 99.30(9) 3_567 .
O15 Mn4 O13 174.80(9) 3_567 .
O16 Mn4 O13 84.77(8) . .
O15 Mn4 O22W 93.69(10) 3_567 .
O16 Mn4 O22W 89.89(9) . .
O13 Mn4 O22W 89.53(9) . .
O15 Mn4 O23W 84.54(10) 3_567 .
O16 Mn4 O23W 85.25(9) . .
O13 Mn4 O23W 92.62(9) . .
O22W Mn4 O23W 174.48(9) . .
O15 Mn4 N1 87.71(9) 3_567 .
O16 Mn4 N1 172.42(10) . .
O13 Mn4 N1 88.07(9) . .
O22W Mn4 N1 92.58(10) . .
O23W Mn4 N1 92.58(10) . .
C37 N1 C33 117.0(3) . .
C37 N1 Mn4 121.7(2) . .
C33 N1 Mn4 120.5(2) . .
C41 N2 C40 116.0(3) . .
C41 N2 Mn3 120.8(2) . .
C40 N2 Mn3 123.2(2) . .
C47 N3 C43 116.6(3) . .
C47 N3 Mn1 124.1(2) . .
C43 N3 Mn1 119.2(2) . .
C50 N4 C51 116.3(3) . .
C50 N4 Mn2 124.5(2) . 2_646
C51 N4 Mn2 119.0(2) . 2_646
C53 N5 C57 115.9(3) . .
C53 N5 Mn1 125.7(2) . .
C57 N5 Mn1 118.4(2) . .
C61 N6 C60 116.4(3) . .
C61 N6 Mn2 117.7(2) . 2_656
C60 N6 Mn2 125.9(2) . 2_656
C1 O1 Mn1 90.12(18) . .
C1 O2 Mn1 91.85(17) . .
C8 O3 Mn2 175.6(2) . 1_455
C8 O4 Mn1 109.08(19) . 1_455
C15 O6 Mn3 114.2(2) . .
C16 O7 Mn3 107.2(3) . 3_566
C17 O9 Mn1 176.3(2) . .
C17 O10 Mn2 108.52(18) . .
C24 O11 Mn2 92.24(17) . 1_455
C24 O12 Mn2 89.54(18) . 1_455
C32 O13 Mn4 114.9(2) . .
C31 O15 Mn4 124.7(2) . 3_567
C31 O16 Mn4 130.1(2) . .
C6 O17 C9 117.2(2) . .
C22 O18 C25 115.5(2) . .
C63 O19 Mn3 123.2(3) . .
C63 O19 H19D 140.2 . .
Mn3 O19 H19D 96.3 . .
C66 C65 H65A 109.5 . .
C66 C65 H65B 109.5 . .
H65A C65 H65B 109.5 . .
C66 C65 H65C 109.5 . .
H65A C65 H65C 109.5 . .
H65B C65 H65C 109.5 . .
O2 C1 O1 121.0(3) . .
O2 C1 C2 119.5(3) . .
O1 C1 C2 119.4(3) . .
O2 C1 Mn1 59.68(15) . .
O1 C1 Mn1 61.36(15) . .
C2 C1 Mn1 179.2(2) . .
C3 C2 C7 120.5(3) . .
C3 C2 C1 121.1(3) . .
C7 C2 C1 118.3(3) . .
C2 C3 C4 119.8(3) . .
C2 C3 H3 120.1 . .
C4 C3 H3 120.1 . .
C5 C4 C3 119.8(3) . .
C5 C4 C8 119.5(3) . .
C3 C4 C8 120.7(3) . .
C6 C5 C4 119.9(3) . .
C6 C5 H5 120.0 . .
C4 C5 H5 120.0 . .
O17 C6 C5 116.4(3) . .
O17 C6 C7 123.0(3) . .
C5 C6 C7 120.5(3) . .
C6 C7 C2 119.4(3) . .
C6 C7 H7 120.3 . .
C2 C7 H7 120.3 . .
O3 C8 O4 122.2(3) . .
O3 C8 C4 119.0(3) . .
O4 C8 C4 118.8(3) . .
C10 C9 C14 122.6(3) . .
C10 C9 O17 117.8(3) . .
C14 C9 O17 119.6(3) . .
C9 C10 C11 119.0(3) . .
C9 C10 H10 120.5 . .
C11 C10 H10 120.5 . .
C12 C11 C10 119.5(4) . .
C12 C11 H11 120.2 . .
C10 C11 H11 120.2 . .
C13 C12 C11 121.3(3) . .
C13 C12 H12 119.3 . .
C11 C12 H12 119.3 . .
C12 C13 C14 120.0(3) . .
C12 C13 C16 118.2(3) . .
C14 C13 C16 121.8(3) . .
C9 C14 C13 117.6(3) . .
C9 C14 C15 118.7(3) . .
C13 C14 C15 123.6(3) . .
O5 C15 O6 123.0(4) . .
O5 C15 C14 120.6(4) . .
O6 C15 C14 116.4(3) . .
O8 C16 O7 122.7(4) . .
O8 C16 C13 120.3(4) . .
O7 C16 C13 117.0(4) . .
O9 C17 O10 121.9(3) . .
O9 C17 C18 119.2(3) . .
O10 C17 C18 118.9(2) . .
C23 C18 C19 120.1(3) . .
C23 C18 C17 119.5(2) . .
C19 C18 C17 120.4(3) . .
C20 C19 C18 119.2(3) . .
C20 C19 H19 120.4 . .
C18 C19 H19 120.4 . .
C21 C20 C19 120.9(3) . .
C21 C20 C24 118.1(3) . .
C19 C20 C24 120.9(3) . .
C20 C21 C22 119.2(3) . .
C20 C21 H21 120.4 . .
C22 C21 H21 120.4 . .
C23 C22 O18 117.1(3) . .
C23 C22 C21 120.2(3) . .
O18 C22 C21 122.7(3) . .
C22 C23 C18 120.4(3) . .
C22 C23 H23 119.8 . .
C18 C23 H23 119.8 . .
O11 C24 O12 121.3(3) . .
O11 C24 C20 119.9(3) . .
O12 C24 C20 118.8(3) . .
O11 C24 Mn2 59.42(15) . 1_455
O12 C24 Mn2 61.91(15) . 1_455
C20 C24 Mn2 178.9(2) . 1_455
C26 C25 C30 123.3(3) . .
C26 C25 O18 118.8(3) . .
C30 C25 O18 117.9(3) . .
C25 C26 C27 118.6(3) . .
C25 C26 H26 120.7 . .
C27 C26 H26 120.7 . .
C28 C27 C26 120.0(3) . .
C28 C27 H27 120.0 . .
C26 C27 H27 120.0 . .
C27 C28 C29 121.0(3) . .
C27 C28 H28 119.5 . .
C29 C28 H28 119.5 . .
C28 C29 C30 119.5(3) . .
C28 C29 C31 119.3(3) . .
C30 C29 C31 121.1(3) . .
C25 C30 C29 117.5(3) . .
C25 C30 C32 118.1(3) . .
C29 C30 C32 124.4(3) . .
O15 C31 O16 123.3(3) . .
O15 C31 C29 117.0(3) . .
O16 C31 C29 119.7(3) . .
O14 C32 O13 125.3(3) . .
O14 C32 C30 115.9(3) . .
O13 C32 C30 118.8(3) . .
N1 C33 C34 123.5(3) . .
N1 C33 H33 118.2 . .
C34 C33 H33 118.2 . .
C33 C34 C35 119.6(3) . .
C33 C34 H34 120.2 . .
C35 C34 H34 120.2 . .
C36 C35 C34 116.7(3) . .
C36 C35 C38 121.5(3) . .
C34 C35 C38 121.8(3) . .
C35 C36 C37 119.7(3) . .
C35 C36 H36 120.1 . .
C37 C36 H36 120.1 . .
N1 C37 C36 123.3(3) . .
N1 C37 H37 118.3 . .
C36 C37 H37 118.3 . .
C42 C38 C39 116.5(3) . .
C42 C38 C35 121.8(3) . .
C39 C38 C35 121.8(3) . .
C40 C39 C38 120.1(3) . .
C40 C39 H39 120.0 . .
C38 C39 H39 120.0 . .
N2 C40 C39 123.6(3) . .
N2 C40 H40 118.2 . .
C39 C40 H40 118.2 . .
N2 C41 C42 124.2(3) . .
N2 C41 H41 117.9 . .
C42 C41 H41 117.9 . .
C41 C42 C38 119.6(3) . .
C41 C42 H42 120.2 . .
C38 C42 H42 120.2 . .
N3 C43 C44 123.6(3) . .
N3 C43 H43 118.2 . .
C44 C43 H43 118.2 . .
C43 C44 C45 119.5(3) . .
C43 C44 H44 120.2 . .
C45 C44 H44 120.2 . .
C44 C45 C46 117.5(3) . .
C44 C45 C48 121.5(3) . .
C46 C45 C48 121.0(3) . .
C47 C46 C45 119.2(3) . .
C47 C46 H46 120.4 . .
C45 C46 H46 120.4 . .
N3 C47 C46 123.5(3) . .
N3 C47 H47 118.2 . .
C46 C47 H47 118.2 . .
C52 C48 C49 116.2(3) . .
C52 C48 C45 121.2(3) . .
C49 C48 C45 122.6(3) . .
C50 C49 C48 120.1(3) . .
C50 C49 H49 119.9 . .
C48 C49 H49 119.9 . .
N4 C50 C49 123.6(3) . .
N4 C50 H50 118.2 . .
C49 C50 H50 118.2 . .
N4 C51 C52 123.8(3) . .
N4 C51 H51 118.1 . .
C52 C51 H51 118.1 . .
C51 C52 C48 120.0(3) . .
C51 C52 H52 120.0 . .
C48 C52 H52 120.0 . .
N5 C53 C54 123.8(3) . .
N5 C53 H53 118.1 . .
C54 C53 H53 118.1 . .
C53 C54 C55 120.3(3) . .
C53 C54 H54 119.9 . .
C55 C54 H54 119.9 . .
C56 C55 C54 115.2(3) . .
C56 C55 C58 122.2(3) . .
C54 C55 C58 122.6(3) . .
C57 C56 C55 121.1(3) . .
C57 C56 H56 119.4 . .
C55 C56 H56 119.4 . .
N5 C57 C56 123.6(3) . .
N5 C57 H57 118.2 . .
C56 C57 H57 118.2 . .
C62 C58 C59 116.7(3) . .
C62 C58 C55 121.1(3) . .
C59 C58 C55 122.2(3) . .
C60 C59 C58 120.0(3) . .
C60 C59 H59 120.0 . .
C58 C59 H59 120.0 . .
N6 C60 C59 123.3(3) . .
N6 C60 H60 118.4 . .
C59 C60 H60 118.4 . .
N6 C61 C62 123.8(3) . .
N6 C61 H61 118.1 . .
C62 C61 H61 118.1 . .
C61 C62 C58 119.9(3) . .
C61 C62 H62 120.1 . .
C58 C62 H62 120.1 . .
C64 C63 O19 111.0(5) . .
C64 C63 H63A 109.4 . .
O19 C63 H63A 109.4 . .
C64 C63 H63B 109.4 . .
O19 C63 H63B 109.4 . .
H63A C63 H63B 108.0 . .
C63 C64 H64A 109.5 . .
C63 C64 H64B 109.5 . .
H64A C64 H64B 109.5 . .
C63 C64 H64C 109.5 . .
H64A C64 H64C 109.5 . .
H64B C64 H64C 109.5 . .
C66 O20 H20 109.5 . .
C65 C66 O20 115.5(9) . .
C65 C66 H66A 108.4 . .
O20 C66 H66A 108.4 . .
C65 C66 H66B 108.4 . .
O20 C66 H66B 108.4 . .
H66A C66 H66B 107.5 . .
Mn3 O21W H1W 109.3 . .
Mn3 O21W H2W 126.4 . .
H1W O21W H2W 109.8 . .
Mn4 O22W H4W 126.7 . .
Mn4 O22W H3W 119.1 . .
H4W O22W H3W 107.0 . .
Mn4 O23W H5W 106.5 . .
Mn4 O23W H6W 126.4 . .
H5W O23W H6W 101.2 . .
H8W O24W H7W 81.0 . .
H9W O25W H10W 112.9 . .
H11W O26W H12W 117.9 . .
H13W O27W H14W 111.8 . .
H15W O28W H16W 75.9 . .

loop_
_geom_bond_atom_site_label_1
_geom_bond_atom_site_label_2
_geom_bond_distance
_geom_bond_site_symmetry_2
Mn1 O9 2.135(2) .
Mn1 O4 2.166(2) 1_655
Mn1 N5 2.247(3) .
Mn1 N3 2.249(3) .
Mn1 O2 2.266(2) .
Mn1 O1 2.303(2) .
Mn1 C1 2.624(3) .
Mn2 O3 2.126(2) 1_655
Mn2 O10 2.186(2) .
Mn2 N6 2.250(3) 2_646
Mn2 N4 2.255(3) 2_656
Mn2 O11 2.270(2) 1_655
Mn2 O12 2.325(2) 1_655
Mn2 C24 2.635(3) 1_655
Mn3 O6 2.128(3) .
Mn3 O7 2.133(3) 3_566
Mn3 O19 2.156(3) .
Mn3 O21W 2.170(3) .
Mn3 N2 2.274(3) .
Mn4 O15 2.128(2) 3_567
Mn4 O16 2.158(2) .
Mn4 O13 2.171(2) .
Mn4 O22W 2.218(2) .
Mn4 O23W 2.228(2) .
Mn4 N1 2.263(3) .
N1 C37 1.327(4) .
N1 C33 1.330(4) .
N2 C41 1.333(4) .
N2 C40 1.338(5) .
N3 C47 1.335(4) .
N3 C43 1.338(4) .
N4 C50 1.336(4) .
N4 C51 1.341(4) .
N4 Mn2 2.255(3) 2_646
N5 C53 1.325(4) .
N5 C57 1.330(4) .
N6 C61 1.328(4) .
N6 C60 1.340(4) .
N6 Mn2 2.250(3) 2_656
O1 C1 1.253(4) .
O2 C1 1.252(4) .
O3 C8 1.250(4) .
O3 Mn2 2.126(2) 1_455
O4 C8 1.251(4) .
O4 Mn1 2.166(2) 1_455
O5 C15 1.229(5) .
O6 C15 1.261(4) .
O7 C16 1.256(5) .
O7 Mn3 2.133(3) 3_566
O8 C16 1.238(5) .
O9 C17 1.247(3) .
O10 C17 1.263(3) .
O11 C24 1.252(4) .
O11 Mn2 2.270(2) 1_455
O12 C24 1.259(4) .
O12 Mn2 2.325(2) 1_455
O13 C32 1.262(4) .
O14 C32 1.243(4) .
O15 C31 1.257(4) .
O15 Mn4 2.128(2) 3_567
O16 C31 1.259(4) .
O17 C6 1.378(4) .
O17 C9 1.400(4) .
O18 C22 1.381(3) .
O18 C25 1.405(4) .
O19 C63 1.472(6) .
O19 H19D 0.8233 .
C65 C66 1.379(11) .
C65 H65A 0.9600 .
C65 H65B 0.9600 .
C65 H65C 0.9600 .
C1 C2 1.510(4) .
C2 C3 1.381(4) .
C2 C7 1.389(4) .
C3 C4 1.399(4) .
C3 H3 0.9300 .
C4 C5 1.387(4) .
C4 C8 1.498(4) .
C5 C6 1.385(4) .
C5 H5 0.9300 .
C6 C7 1.386(4) .
C7 H7 0.9300 .
C9 C10 1.377(5) .
C9 C14 1.388(5) .
C10 C11 1.387(5) .
C10 H10 0.9300 .
C11 C12 1.379(5) .
C11 H11 0.9300 .
C12 C13 1.378(5) .
C12 H12 0.9300 .
C13 C14 1.401(4) .
C13 C16 1.509(5) .
C14 C15 1.516(5) .
C17 C18 1.502(4) .
C18 C23 1.389(4) .
C18 C19 1.393(4) .
C19 C20 1.389(4) .
C19 H19 0.9300 .
C20 C21 1.388(4) .
C20 C24 1.508(4) .
C21 C22 1.397(4) .
C21 H21 0.9300 .
C22 C23 1.374(4) .
C23 H23 0.9300 .
C24 Mn2 2.635(3) 1_455
C25 C26 1.372(5) .
C25 C30 1.387(4) .
C26 C27 1.387(5) .
C26 H26 0.9300 .
C27 C28 1.381(5) .
C27 H27 0.9300 .
C28 C29 1.394(4) .
C28 H28 0.9300 .
C29 C30 1.407(4) .
C29 C31 1.502(4) .
C30 C32 1.512(4) .
C33 C34 1.374(5) .
C33 H33 0.9300 .
C34 C35 1.389(5) .
C34 H34 0.9300 .
C35 C36 1.380(4) .
C35 C38 1.493(4) .
C36 C37 1.382(4) .
C36 H36 0.9300 .
C37 H37 0.9300 .
C38 C42 1.385(5) .
C38 C39 1.386(5) .
C39 C40 1.380(5) .
C39 H39 0.9300 .
C40 H40 0.9300 .
C41 C42 1.380(5) .
C41 H41 0.9300 .
C42 H42 0.9300 .
C43 C44 1.373(5) .
C43 H43 0.9300 .
C44 C45 1.378(5) .
C44 H44 0.9300 .
C45 C46 1.388(4) .
C45 C48 1.491(4) .
C46 C47 1.377(4) .
C46 H46 0.9300 .
C47 H47 0.9300 .
C48 C52 1.388(5) .
C48 C49 1.391(5) .
C49 C50 1.377(5) .
C49 H49 0.9300 .
C50 H50 0.9300 .
C51 C52 1.374(5) .
C51 H51 0.9300 .
C52 H52 0.9300 .
C53 C54 1.380(5) .
C53 H53 0.9300 .
C54 C55 1.383(4) .
C54 H54 0.9300 .
C55 C56 1.377(5) .
C55 C58 1.487(4) .
C56 C57 1.365(5) .
C56 H56 0.9300 .
C57 H57 0.9300 .
C58 C62 1.376(5) .
C58 C59 1.384(4) .
C59 C60 1.371(5) .
C59 H59 0.9300 .
C60 H60 0.9300 .
C61 C62 1.374(5) .
C61 H61 0.9300 .
C62 H62 0.9300 .
C63 C64 1.462(7) .
C63 H63A 0.9700 .
C63 H63B 0.9700 .
C64 H64A 0.9600 .
C64 H64B 0.9600 .
C64 H64C 0.9600 .
O20 C66 1.488(11) .
O20 H20 0.8200 .
C66 H66A 0.9700 .
C66 H66B 0.9700 .
O21W H1W 0.8502 .
O21W H2W 0.8499 .
O22W H4W 0.8498 .
O22W H3W 0.8500 .
O23W H5W 0.8500 .
O23W H6W 0.8501 .
O24W H8W 0.8500 .
O24W H7W 0.8500 .
O25W H9W 0.8500 .
O25W H10W 0.8500 .
O26W H11W 0.8500 .
O26W H12W 0.8499 .
O27W H13W 0.8499 .
O27W H14W 0.8500 .
O28W H15W 0.8498 .
O28W H16W 0.8500 .

loop_
_geom_hbond_atom_site_label_D
_geom_hbond_atom_site_label_H
_geom_hbond_atom_site_label_A
_geom_hbond_distance_DH
_geom_hbond_distance_HA
_geom_hbond_distance_DA
_geom_hbond_angle_DHA
_geom_hbond_site_symmetry_A
O19 H19D O5 0.82 2.18 2.748(4) 125.8 3_466
O28W H16W O21W 0.85 2.36 3.127(12) 150.7 1_655
O28W H15W O5 0.85 2.54 3.389(11) 179.6 1_655
O27W H14W O14 0.85 2.07 2.880(5) 159.9 3_667
O27W H13W O13 0.85 1.99 2.831(4) 170.0 .
O26W H12W O6 0.85 2.01 2.825(4) 160.5 .
O26W H11W O2 0.85 1.96 2.802(3) 171.0 .
O25W H10W O10 0.85 2.26 3.029(3) 151.2 3_666
O25W H9W O27W 0.85 1.89 2.733(4) 169.6 3_666
O24W H7W O1 0.85 2.25 3.087(4) 168.9 4_675
O24W H8W O11 0.85 2.10 2.938(4) 170.4 4_675
O23W H6W O14 0.85 1.93 2.771(3) 172.1 3_667
O23W H5W O25W 0.85 2.09 2.933(4) 168.9 1_556
O22W H3W O25W 0.85 2.03 2.807(3) 152.5 3_566
O22W H4W O12 0.85 2.09 2.917(3) 165.4 .
O21W H2W O26W 0.85 1.92 2.688(4) 150.4 3_566
O21W H1W O8 0.85 1.91 2.744(4) 168.7 .
O20 H20 O27W 0.82 2.30 3.049(6) 151.5 .

loop_
_geom_torsion_atom_site_label_1
_geom_torsion_atom_site_label_2
_geom_torsion_atom_site_label_3
_geom_torsion_atom_site_label_4
_geom_torsion
_geom_torsion_site_symmetry_1
_geom_torsion_site_symmetry_2
_geom_torsion_site_symmetry_3
_geom_torsion_site_symmetry_4
O15 Mn4 N1 C37 -31.0(3) 3_567 . . .
O16 Mn4 N1 C37 126.6(7) . . . .
O13 Mn4 N1 C37 146.0(3) . . . .
O22W Mn4 N1 C37 -124.5(3) . . . .
O23W Mn4 N1 C37 53.5(3) . . . .
O15 Mn4 N1 C33 137.7(3) 3_567 . . .
O16 Mn4 N1 C33 -64.7(8) . . . .
O13 Mn4 N1 C33 -45.3(3) . . . .
O22W Mn4 N1 C33 44.1(3) . . . .
O23W Mn4 N1 C33 -137.9(3) . . . .
O6 Mn3 N2 C41 -166.9(3) . . . .
O7 Mn3 N2 C41 -25.6(3) 3_566 . . .
O19 Mn3 N2 C41 68.5(3) . . . .
O21W Mn3 N2 C41 -101(3) . . . .
O6 Mn3 N2 C40 15.6(3) . . . .
O7 Mn3 N2 C40 156.8(3) 3_566 . . .
O19 Mn3 N2 C40 -109.1(3) . . . .
O21W Mn3 N2 C40 82(3) . . . .
O9 Mn1 N3 C47 16.0(3) . . . .
O4 Mn1 N3 C47 141.7(3) 1_655 . . .
N5 Mn1 N3 C47 45.8(19) . . . .
O2 Mn1 N3 C47 -133.5(2) . . . .
O1 Mn1 N3 C47 -76.5(3) . . . .
C1 Mn1 N3 C47 -105.1(3) . . . .
O9 Mn1 N3 C43 -167.1(3) . . . .
O4 Mn1 N3 C43 -41.4(3) 1_655 . . .
N5 Mn1 N3 C43 -137.3(17) . . . .
O2 Mn1 N3 C43 43.4(3) . . . .
O1 Mn1 N3 C43 100.4(3) . . . .
C1 Mn1 N3 C43 71.9(3) . . . .
O9 Mn1 N5 C53 -17.7(3) . . . .
O4 Mn1 N5 C53 -143.4(3) 1_655 . . .
N3 Mn1 N5 C53 -47.6(19) . . . .
O2 Mn1 N5 C53 131.8(3) . . . .
O1 Mn1 N5 C53 74.8(3) . . . .
C1 Mn1 N5 C53 103.3(3) . . . .
O9 Mn1 N5 C57 162.5(3) . . . .
O4 Mn1 N5 C57 36.8(3) 1_655 . . .
N3 Mn1 N5 C57 132.6(17) . . . .
O2 Mn1 N5 C57 -48.0(3) . . . .
O1 Mn1 N5 C57 -105.0(3) . . . .
C1 Mn1 N5 C57 -76.5(3) . . . .
O9 Mn1 O1 C1 179.77(19) . . . .
O4 Mn1 O1 C1 0.2(3) 1_655 . . .
N5 Mn1 O1 C1 91.99(19) . . . .
N3 Mn1 O1 C1 -90.87(19) . . . .
O2 Mn1 O1 C1 -0.14(17) . . . .
O9 Mn1 O2 C1 0.0(3) . . . .
O4 Mn1 O2 C1 -179.66(19) 1_655 . . .
N5 Mn1 O2 C1 -88.05(19) . . . .
N3 Mn1 O2 C1 91.91(19) . . . .
O1 Mn1 O2 C1 0.14(17) . . . .
O7 Mn3 O6 C15 138.1(2) 3_566 . . .
O19 Mn3 O6 C15 -38.9(3) . . . .
O21W Mn3 O6 C15 52.6(3) . . . .
N2 Mn3 O6 C15 -129.3(2) . . . .
O4 Mn1 O9 C17 152(3) 1_655 . . .
N5 Mn1 O9 C17 61(3) . . . .
N3 Mn1 O9 C17 -120(3) . . . .
O2 Mn1 O9 C17 -28(3) . . . .
O1 Mn1 O9 C17 -28(3) . . . .
C1 Mn1 O9 C17 -28(3) . . . .
O3 Mn2 O10 C17 -4.7(2) 1_655 . . .
N6 Mn2 O10 C17 -92.04(19) 2_646 . . .
N4 Mn2 O10 C17 82.06(19) 2_656 . . .
O11 Mn2 O10 C17 162.66(17) 1_655 . . .
O12 Mn2 O10 C17 178.56(19) 1_655 . . .
C24 Mn2 O10 C17 171.74(18) 1_655 . . .
O15 Mn4 O13 C32 -141.4(10) 3_567 . . .
O16 Mn4 O13 C32 0.3(2) . . . .
O22W Mn4 O13 C32 90.3(2) . . . .
O23W Mn4 O13 C32 -84.7(2) . . . .
N1 Mn4 O13 C32 -177.1(2) . . . .
O15 Mn4 O16 C31 -103.3(3) 3_567 . . .
O13 Mn4 O16 C31 79.9(3) . . . .
O22W Mn4 O16 C31 -9.6(3) . . . .
O23W Mn4 O16 C31 173.0(3) . . . .
N1 Mn4 O16 C31 99.4(8) . . . .
O6 Mn3 O19 C63 -162.0(3) . . . .
O7 Mn3 O19 C63 19.9(4) 3_566 . . .
O21W Mn3 O19 C63 108.2(3) . . . .
N2 Mn3 O19 C63 -71.4(3) . . . .
Mn1 O2 C1 O1 -0.3(3) . . . .
Mn1 O2 C1 C2 180.0(2) . . . .
Mn1 O1 C1 O2 0.2(3) . . . .
Mn1 O1 C1 C2 -180.0(2) . . . .
O9 Mn1 C1 O2 179.98(17) . . . .
O4 Mn1 C1 O2 0.4(2) 1_655 . . .
N5 Mn1 C1 O2 92.36(19) . . . .
N3 Mn1 C1 O2 -89.29(19) . . . .
O1 Mn1 C1 O2 -179.8(3) . . . .
O9 Mn1 C1 O1 -0.3(2) . . . .
O4 Mn1 C1 O1 -179.88(18) 1_655 . . .
N5 Mn1 C1 O1 -87.9(2) . . . .
N3 Mn1 C1 O1 90.5(2) . . . .
O2 Mn1 C1 O1 179.8(3) . . . .
O9 Mn1 C1 C2 178(100) . . . .
O4 Mn1 C1 C2 -2(15) 1_655 . . .
N5 Mn1 C1 C2 90(15) . . . .
N3 Mn1 C1 C2 -91(15) . . . .
O2 Mn1 C1 C2 -2(15) . . . .
O1 Mn1 C1 C2 178(100) . . . .
O2 C1 C2 C3 -179.4(3) . . . .
O1 C1 C2 C3 0.8(5) . . . .
Mn1 C1 C2 C3 -177(100) . . . .
O2 C1 C2 C7 1.3(4) . . . .
O1 C1 C2 C7 -178.5(3) . . . .
Mn1 C1 C2 C7 3(15) . . . .
C7 C2 C3 C4 -0.1(5) . . . .
C1 C2 C3 C4 -179.4(3) . . . .
C2 C3 C4 C5 1.7(5) . . . .
C2 C3 C4 C8 -177.0(3) . . . .
C3 C4 C5 C6 -1.6(5) . . . .
C8 C4 C5 C6 177.2(3) . . . .
C9 O17 C6 C5 170.5(3) . . . .
C9 O17 C6 C7 -8.8(5) . . . .
C4 C5 C6 O17 -179.6(3) . . . .
C4 C5 C6 C7 -0.2(5) . . . .
O17 C6 C7 C2 -178.9(3) . . . .
C5 C6 C7 C2 1.9(5) . . . .
C3 C2 C7 C6 -1.7(5) . . . .
C1 C2 C7 C6 177.6(3) . . . .
Mn2 O3 C8 O4 138(3) 1_455 . . .
Mn2 O3 C8 C4 -42(3) 1_455 . . .
Mn1 O4 C8 O3 -4.0(4) 1_455 . . .
Mn1 O4 C8 C4 176.4(2) 1_455 . . .
C5 C4 C8 O3 179.3(3) . . . .
C3 C4 C8 O3 -2.0(4) . . . .
C5 C4 C8 O4 -1.1(4) . . . .
C3 C4 C8 O4 177.6(3) . . . .
C6 O17 C9 C10 -90.3(4) . . . .
C6 O17 C9 C14 90.1(4) . . . .
C14 C9 C10 C11 0.0(5) . . . .
O17 C9 C10 C11 -179.6(3) . . . .
C9 C10 C11 C12 -1.3(5) . . . .
C10 C11 C12 C13 1.2(5) . . . .
C11 C12 C13 C14 0.1(5) . . . .
C11 C12 C13 C16 -178.9(3) . . . .
C10 C9 C14 C13 1.3(5) . . . .
O17 C9 C14 C13 -179.1(3) . . . .
C10 C9 C14 C15 177.7(3) . . . .
O17 C9 C14 C15 -2.6(4) . . . .
C12 C13 C14 C9 -1.3(5) . . . .
C16 C13 C14 C9 177.7(3) . . . .
C12 C13 C14 C15 -177.6(3) . . . .
C16 C13 C14 C15 1.4(5) . . . .
Mn3 O6 C15 O5 18.3(5) . . . .
Mn3 O6 C15 C14 -162.7(2) . . . .
C9 C14 C15 O5 65.3(5) . . . .
C13 C14 C15 O5 -118.4(4) . . . .
C9 C14 C15 O6 -113.8(4) . . . .
C13 C14 C15 O6 62.5(4) . . . .
Mn3 O7 C16 O8 -22.1(4) 3_566 . . .
Mn3 O7 C16 C13 159.1(2) 3_566 . . .
C12 C13 C16 O8 -147.6(4) . . . .
C14 C13 C16 O8 33.4(5) . . . .
C12 C13 C16 O7 31.2(5) . . . .
C14 C13 C16 O7 -147.8(3) . . . .
Mn1 O9 C17 O10 -159(3) . . . .
Mn1 O9 C17 C18 20(3) . . . .
Mn2 O10 C17 O9 7.8(3) . . . .
Mn2 O10 C17 C18 -171.72(19) . . . .
O9 C17 C18 C23 -176.1(3) . . . .
O10 C17 C18 C23 3.4(4) . . . .
O9 C17 C18 C19 6.1(4) . . . .
O10 C17 C18 C19 -174.4(3) . . . .
C23 C18 C19 C20 -1.1(4) . . . .
C17 C18 C19 C20 176.7(3) . . . .
C18 C19 C20 C21 0.5(4) . . . .
C18 C19 C20 C24 -175.0(3) . . . .
C19 C20 C21 C22 0.3(5) . . . .
C24 C20 C21 C22 175.9(3) . . . .
C25 O18 C22 C23 -163.6(3) . . . .
C25 O18 C22 C21 15.6(4) . . . .
C20 C21 C22 C23 -0.5(5) . . . .
C20 C21 C22 O18 -179.7(3) . . . .
O18 C22 C23 C18 179.2(3) . . . .
C21 C22 C23 C18 -0.1(5) . . . .
C19 C18 C23 C22 0.9(4) . . . .
C17 C18 C23 C22 -176.9(3) . . . .
Mn2 O11 C24 O12 2.0(3) 1_455 . . .
Mn2 O11 C24 C20 -179.0(2) 1_455 . . .
Mn2 O12 C24 O11 -2.0(3) 1_455 . . .
Mn2 O12 C24 C20 179.1(2) 1_455 . . .
C21 C20 C24 O11 164.2(3) . . . .
C19 C20 C24 O11 -20.2(4) . . . .
C21 C20 C24 O12 -16.9(4) . . . .
C19 C20 C24 O12 158.7(3) . . . .
C21 C20 C24 Mn2 113(13) . . . 1_455
C19 C20 C24 Mn2 -71(13) . . . 1_455
C22 O18 C25 C26 -101.0(3) . . . .
C22 O18 C25 C30 78.4(3) . . . .
C30 C25 C26 C27 -1.1(5) . . . .
O18 C25 C26 C27 178.2(3) . . . .
C25 C26 C27 C28 -1.5(5) . . . .
C26 C27 C28 C29 2.1(5) . . . .
C27 C28 C29 C30 -0.2(5) . . . .
C27 C28 C29 C31 -176.7(3) . . . .
C26 C25 C30 C29 3.0(5) . . . .
O18 C25 C30 C29 -176.4(2) . . . .
C26 C25 C30 C32 -174.4(3) . . . .
O18 C25 C30 C32 6.2(4) . . . .
C28 C29 C30 C25 -2.3(4) . . . .
C31 C29 C30 C25 174.1(3) . . . .
C28 C29 C30 C32 174.9(3) . . . .
C31 C29 C30 C32 -8.7(4) . . . .
Mn4 O15 C31 O16 -30.7(4) 3_567 . . .
Mn4 O15 C31 C29 149.0(2) 3_567 . . .
Mn4 O16 C31 O15 117.3(3) . . . .
Mn4 O16 C31 C29 -62.4(4) . . . .
C28 C29 C31 O15 -8.1(4) . . . .
C30 C29 C31 O15 175.5(3) . . . .
C28 C29 C31 O16 171.6(3) . . . .
C30 C29 C31 O16 -4.8(4) . . . .
Mn4 O13 C32 O14 104.7(3) . . . .
Mn4 O13 C32 C30 -77.1(3) . . . .
C25 C30 C32 O14 86.2(4) . . . .
C29 C30 C32 O14 -91.0(4) . . . .
C25 C30 C32 O13 -92.2(4) . . . .
C29 C30 C32 O13 90.6(4) . . . .
C37 N1 C33 C34 1.7(5) . . . .
Mn4 N1 C33 C34 -167.5(3) . . . .
N1 C33 C34 C35 -1.5(6) . . . .
C33 C34 C35 C36 -0.8(5) . . . .
C33 C34 C35 C38 177.9(3) . . . .
C34 C35 C36 C37 2.7(5) . . . .
C38 C35 C36 C37 -176.0(3) . . . .
C33 N1 C37 C36 0.4(5) . . . .
Mn4 N1 C37 C36 169.4(3) . . . .
C35 C36 C37 N1 -2.6(5) . . . .
C36 C35 C38 C42 -15.7(5) . . . .
C34 C35 C38 C42 165.6(3) . . . .
C36 C35 C38 C39 163.5(3) . . . .
C34 C35 C38 C39 -15.2(5) . . . .
C42 C38 C39 C40 -0.4(5) . . . .
C35 C38 C39 C40 -179.7(3) . . . .
C41 N2 C40 C39 -0.2(6) . . . .
Mn3 N2 C40 C39 177.5(3) . . . .
C38 C39 C40 N2 -0.3(6) . . . .
C40 N2 C41 C42 1.5(5) . . . .
Mn3 N2 C41 C42 -176.2(3) . . . .
N2 C41 C42 C38 -2.4(6) . . . .
C39 C38 C42 C41 1.7(5) . . . .
C35 C38 C42 C41 -179.1(3) . . . .
C47 N3 C43 C44 0.2(5) . . . .
Mn1 N3 C43 C44 -176.9(3) . . . .
N3 C43 C44 C45 -0.9(6) . . . .
C43 C44 C45 C46 0.9(5) . . . .
C43 C44 C45 C48 -179.5(3) . . . .
C44 C45 C46 C47 -0.2(5) . . . .
C48 C45 C46 C47 -179.8(3) . . . .
C43 N3 C47 C46 0.5(5) . . . .
Mn1 N3 C47 C46 177.5(2) . . . .
C45 C46 C47 N3 -0.5(5) . . . .
C44 C45 C48 C52 -167.2(3) . . . .
C46 C45 C48 C52 12.3(5) . . . .
C44 C45 C48 C49 13.1(5) . . . .
C46 C45 C48 C49 -167.4(3) . . . .
C52 C48 C49 C50 -0.8(5) . . . .
C45 C48 C49 C50 178.9(3) . . . .
C51 N4 C50 C49 -0.1(5) . . . .
Mn2 N4 C50 C49 174.2(3) 2_646 . . .
C48 C49 C50 N4 0.8(6) . . . .
C50 N4 C51 C52 -0.7(5) . . . .
Mn2 N4 C51 C52 -175.2(3) 2_646 . . .
N4 C51 C52 C48 0.6(6) . . . .
C49 C48 C52 C51 0.1(5) . . . .
C45 C48 C52 C51 -179.6(3) . . . .
C57 N5 C53 C54 -1.4(6) . . . .
Mn1 N5 C53 C54 178.8(3) . . . .
N5 C53 C54 C55 0.2(6) . . . .
C53 C54 C55 C56 1.4(5) . . . .
C53 C54 C55 C58 -179.0(3) . . . .
C54 C55 C56 C57 -2.0(6) . . . .
C58 C55 C56 C57 178.5(4) . . . .
C53 N5 C57 C56 0.8(7) . . . .
Mn1 N5 C57 C56 -179.4(4) . . . .
C55 C56 C57 N5 0.9(8) . . . .
C56 C55 C58 C62 -3.6(5) . . . .
C54 C55 C58 C62 176.9(3) . . . .
C56 C55 C58 C59 177.3(4) . . . .
C54 C55 C58 C59 -2.2(5) . . . .
C62 C58 C59 C60 0.5(5) . . . .
C55 C58 C59 C60 179.7(3) . . . .
C61 N6 C60 C59 0.8(5) . . . .
Mn2 N6 C60 C59 179.0(3) 2_656 . . .
C58 C59 C60 N6 -0.9(5) . . . .
C60 N6 C61 C62 -0.3(6) . . . .
Mn2 N6 C61 C62 -178.7(3) 2_656 . . .
N6 C61 C62 C58 -0.1(6) . . . .
C59 C58 C62 C61 0.0(6) . . . .
C55 C58 C62 C61 -179.2(3) . . . .
Mn3 O19 C63 C64 121.4(4) . . . .
